data_2002896
loop_
_publ_author_name
'Thompson, John G'
'Withers, Ray L.'
'Melnitchenko, Alexandra'
'Palethorpe, Stephen R.'

_publ_section_title
;
 Cristobalite-Related Phases in the NaAlO~2~--NaAlSiO~4~ System. I. Two
 Tetragonal and Two Orthorhombic Structures
;
_journal_issue 5
_journal_name_full 'Acta Crystallographica Section B'
_journal_page_first 531
_journal_page_last 546
_journal_paper_doi 10.1107/S0108768197019927
_journal_volume 54
_journal_year 1998
_chemical_formula_sum 'Al1.15 Na1.15 O4 Si0.85'
_chemical_formula_weight 145.34
_chemical_name_systematic ' ?'
_space_group_IT_number 29
_symmetry_space_group_name_Hall 'P -2a -2ab'
_symmetry_space_group_name_H-M 'P b 21 a'
_cell_angle_alpha 90.0
_cell_angle_beta 90.0
_cell_angle_gamma 90.0
_cell_formula_units_Z 16
_cell_length_a 10.214(2)
_cell_length_b 14.226(7)
_cell_length_c 10.3080(10)
_cell_measurement_temperature 293
_cell_volume 1497.8(8)
_diffrn_ambient_temperature 293
_diffrn_measurement_device 'Siemens D-5000'
_diffrn_measurement_method 'profile data from theta/2theta scan'
_diffrn_radiation_monochromator graphite
_diffrn_radiation_source 'sealed tube'
_diffrn_radiation_type 'Cu K\a'
_diffrn_radiation_wavelength 1.5418
_exptl_crystal_density_diffrn 2.578
_cod_data_source_file ab0390.cif
_cod_data_source_block Na1.15Al1.15Si0.85O4
_cod_original_cell_volume 1497.9(3)
_cod_original_formula_sum 'Na1.15 Al1.15 Si0.85 O4'
_cod_database_code 2002896

loop_
_symmetry_equiv_pos_as_xyz
x,y,z
-x,y+1/2,-z
x+1/2,y,-z
1/2-x,1/2+y,z

loop_
_atom_site_label
_atom_site_fract_x
_atom_site_fract_y
_atom_site_fract_z
_atom_site_U_iso_or_equiv
_atom_site_occupancy
_atom_site_type_symbol
M1 0.995(2) 0.001(3) 0.024(2) 0.575 0.033(2) Al
M1 0.995(2) 0.001(3) 0.024(2) 0.425 0.033(2) Si
M2 0.996(2) -0.002(3) 0.5230(10) 0.575 0.033(2) Al
M2 0.996(2) -0.002(3) 0.5230(10) 0.425 0.033(2) Si
M3 0.267(2) 0.245(3) 0.775(2) 0.575 0.033(2) Al
M3 0.267(2) 0.245(3) 0.775(2) 0.425 0.033(2) Si
M4 0.279(2) 0.250(3) 0.274(2) 0.575 0.033(2) Al
M4 0.279(2) 0.250(3) 0.274(2) 0.425 0.033(2) Si
M5 0.243(2) 0.126(3) 0.0290(10) 0.575 0.033(2) Al
M5 0.243(2) 0.126(3) 0.0290(10) 0.425 0.033(2) Si
M6 0.246(2) 0.120(3) 0.5190(10) 0.575 0.033(2) Al
M6 0.246(2) 0.120(3) 0.5190(10) 0.425 0.033(2) Si
M7 0.9750(10) 0.872(3) 0.772(2) 0.575 0.033(2) Al
M7 0.9750(10) 0.872(3) 0.772(2) 0.425 0.033(2) Si
M8 0.9780(10) 0.877(3) 0.275(2) 0.575 0.033(2) Al
M8 0.9780(10) 0.877(3) 0.275(2) 0.425 0.033(2) Si
Na1 0.496(14) 0.243(7) 0.039(8) 1.0 0.077(10) Na
Na2 0.500 0.250 0.500 0.15 0.077(10) Na
Na3 0.750 0.500 0.250 0.15 0.077(10) Na
Na4 0.757(14) 0.493(12) 0.234(6) 1.0 0.077(10) Na
Na5 0.750 0.375 0.000 0.15 0.077(10) Na
Na6 0.775(9) 0.375(7) 0.486(7) 1.0 0.077(10) Na
Na7 -0.013(15) 0.617(13) 0.733(9) 1.0 0.077(10) Na
Na8 0.000 0.625 0.250 0.15 0.077(10) Na
O1 0.149(2) 0.034(3) -0.004(2) 1.0 0.028(2) O
O2 0.089(2) 0.091(3) 0.487(2) 1.0 0.028(2) O
O3 0.422(2) 0.281(3) 0.780(3) 1.0 0.028(2) O
O4 0.420(2) 0.293(3) 0.221(2) 1.0 0.028(2) O
O5 -0.042(2) -0.088(3) -0.076(2) 1.0 0.028(2) O
O6 0.029(2) -0.089(3) 0.421(2) 1.0 0.028(2) O
O7 0.256(3) 0.153(3) 0.675(3) 1.0 0.028(2) O
O8 0.220(2) 0.166(3) 0.178(2) 1.0 0.028(2) O
O9 0.899(2) 0.093(3) -0.006(2) 1.0 0.028(2) O
O10 0.840(2) 0.026(3) 0.505(2) 1.0 0.028(2) O
O11 0.173(2) 0.333(3) 0.718(3) 1.0 0.028(2) O
O12 0.171(2) 0.339(3) 0.282(3) 1.0 0.028(2) O
O13 0.029(2) -0.042(3) 0.673(2) 1.0 0.028(2) O
O14 -0.023(2) -0.030(3) 0.178(2) 1.0 0.028(2) O
O15 0.219(3) 0.214(3) 0.924(3) 1.0 0.028(2) O
O16 0.290(2) 0.209(3) 0.425(2) 1.0 0.028(2) O
